data_4309780
loop_
_publ_author_name
'Takayuki Ishida'
'Kenji Yanagi'
'Takashi Nogami'

_publ_section_title
;
Trans-Fused Macrobicycle "Betweenanene" around a Planar
Cu2(\m-CH3O)2 Core Showing Remarkable Antiferromagnetic Interaction
;
_journal_name_full 'Inorganic Chemistry'
_journal_page_first 7307
_journal_page_last 7309
_journal_paper_doi 10.1021/ic051133u
_journal_volume 44
_journal_year 2005
_chemical_formula_moiety 'C43 H38 B2 Cu2 F8 N16 O3 '
_chemical_formula_sum 'C43 H38 B2 Cu2 F8 N16 O3'
_chemical_formula_weight 1127.58
_space_group_IT_number 2
_symmetry_cell_setting triclinic
_symmetry_Int_Tables_number 2
_symmetry_space_group_name_Hall '-P 1'
_symmetry_space_group_name_H-M 'P -1'
_audit_creation_date 2005-04-25
_audit_creation_method 'by CrystalStructure v3.5.1'
_cell_angle_alpha 75.06(6)
_cell_angle_beta 78.10(7)
_cell_angle_gamma 77.56(7)
_cell_formula_units_Z 2
_cell_length_a 10.342(8)
_cell_length_b 15.17(1)
_cell_length_c 15.71(1)
_cell_measurement_reflns_used 43562
_cell_measurement_temperature 90.
_cell_measurement_theta_max 30.0
_cell_measurement_theta_min 1.4
_cell_volume 2296(3)
_computing_cell_refinement PROCESS-AUTO
_computing_data_collection PROCESS-AUTO
_computing_data_reduction CrystalStructure
_computing_publication_material 'CrystalStructure Ver. 3.5.1'
_computing_structure_refinement CRYSTALS
_computing_structure_solution SIR92
_diffrn_detector_area_resol_mean 10.00
_diffrn_measured_fraction_theta_full 0.9696
_diffrn_measured_fraction_theta_max 0.9696
_diffrn_measurement_device_type 'Rigaku RAXIS-RAPID'
_diffrn_measurement_method \w
_diffrn_radiation_type 'Mo K\a'
_diffrn_radiation_wavelength 0.7107
_diffrn_reflns_av_R_equivalents 0.059
_diffrn_reflns_limit_h_max 14
_diffrn_reflns_limit_h_min -14
_diffrn_reflns_limit_k_max 20
_diffrn_reflns_limit_k_min -21
_diffrn_reflns_limit_l_max 19
_diffrn_reflns_limit_l_min -22
_diffrn_reflns_number 66616
_diffrn_reflns_theta_full 30.03
_diffrn_reflns_theta_max 30.03
_exptl_absorpt_coefficient_mu 1.020
_exptl_absorpt_correction_T_max 0.903
_exptl_absorpt_correction_T_min 0.724
_exptl_absorpt_correction_type numerical
_exptl_absorpt_process_details
;
    Higashi, T. (1999). Program for Absorption Correction.
    Rigaku Corporation, Tokyo, Japan.
;
_exptl_crystal_colour blue
_exptl_crystal_density_diffrn 1.631
_exptl_crystal_density_method 'not measured'
_exptl_crystal_description block
_exptl_crystal_F_000 1144.00
_exptl_crystal_size_max 0.40
_exptl_crystal_size_mid 0.10
_exptl_crystal_size_min 0.10
_refine_diff_density_max 1.45
_refine_diff_density_min -1.24
_refine_ls_extinction_coef 401(18)
_refine_ls_extinction_method 'Larson (1970) Crystallographic Computing eq. 22'
_refine_ls_goodness_of_fit_ref 1.621
_refine_ls_hydrogen_treatment refall
_refine_ls_number_parameters 706
_refine_ls_number_reflns 13035
_refine_ls_R_factor_gt 0.053
_refine_ls_shift/su_max 0.0000
_refine_ls_structure_factor_coef F
_refine_ls_weighting_details 'w = 1/[0.0001Fo^2^ + 3.0000\s(Fo^2^)]'
_refine_ls_weighting_scheme calc
_refine_ls_wR_factor_ref 0.070
_reflns_number_gt 9558
_reflns_number_total 13036
_reflns_threshold_expression F^2^>2.0\s(F^2^)
_cod_data_source_file ic051133usi20050708_065356.cif
_cod_data_source_block '_[Cu2(CH3O)2(dppp)2](BF4)2.(CH3OH)'
_cod_original_sg_symbol_H-M 'P -1 '
_cod_original_formula_sum 'C43 H38 B2 Cu2 F8 N16 O3 '
_cod_database_code 4309780

loop_
_symmetry_equiv_pos_as_xyz
x,y,z
-x,-y,-z

loop_
_atom_site_label
_atom_site_type_symbol
_atom_site_fract_x
_atom_site_fract_y
_atom_site_fract_z
_atom_site_U_iso_or_equiv
_atom_site_adp_type
_atom_site_occupancy
_atom_site_symmetry_multiplicity
_atom_site_calc_flag
_atom_site_refinement_flags
_atom_site_disorder_assembly
_atom_site_disorder_group
Cu(1) Cu 0.62681(5) 0.28992(3) 0.33125(3) 0.0148(1) Uani 1.00 1 d . . .
Cu(2) Cu 0.82660(5) 0.17909(3) 0.20580(3) 0.0145(1) Uani 1.00 1 d . . .
F(1) F 0.4686(2) 0.0476(1) 0.8098(1) 0.0253(6) Uani 1.00 1 d . . .
F(2) F 0.5501(3) 0.1825(2) 0.7487(2) 0.0371(7) Uani 1.00 1 d . . .
F(3) F 0.6076(3) 0.0920(2) 0.8791(2) 0.0381(8) Uani 1.00 1 d . . .
F(4) F 0.3942(2) 0.1723(2) 0.8752(1) 0.0308(7) Uani 1.00 1 d . . .
F(5) F 0.0447(3) 0.2562(2) 0.6574(2) 0.0425(8) Uani 1.00 1 d . . .
F(6) F 0.0767(4) 0.4051(2) 0.6255(2) 0.062(1) Uani 1.00 1 d . . .
F(7) F 0.0717(3) 0.3196(2) 0.7684(2) 0.051(1) Uani 1.00 1 d . . .
F(8) F -0.1172(3) 0.3645(2) 0.7076(2) 0.0403(8) Uani 1.00 1 d . . .
O(1) O 0.6390(3) 0.2082(2) 0.2526(2) 0.0172(7) Uani 1.00 1 d . . .
O(2) O 0.8155(2) 0.2623(2) 0.2838(2) 0.0163(6) Uani 1.00 1 d . . .
O(3) O -0.0102(4) 0.5857(3) 0.0900(2) 0.059(1) Uani 1.00 1 d . . .
N(1) N 0.4234(3) 0.3278(2) 0.3492(2) 0.0163(8) Uani 1.00 1 d . . .
N(2) N 0.5186(3) 0.1664(2) 0.4615(2) 0.0175(8) Uani 1.00 1 d . . .
N(3) N 0.5421(3) 0.0961(2) 0.5343(2) 0.0180(8) Uani 1.00 1 d . . .
N(4) N 0.6705(3) -0.0413(2) 0.5972(2) 0.0191(8) Uani 1.00 1 d . . .
N(5) N 0.8853(3) -0.0998(2) 0.5213(2) 0.0203(8) Uani 1.00 1 d . . .
N(6) N 0.9737(3) -0.0213(2) 0.3818(2) 0.0174(8) Uani 1.00 1 d . . .
N(7) N 0.9756(3) 0.0578(2) 0.3162(2) 0.0174(8) Uani 1.00 1 d . . .
N(8) N 1.0226(3) 0.1805(2) 0.1526(2) 0.0158(8) Uani 1.00 1 d . . .
N(9) N 0.6529(3) 0.3506(2) 0.4280(2) 0.0170(8) Uani 1.00 1 d . . .
N(10) N 0.6425(3) 0.4614(2) 0.2585(2) 0.0167(8) Uani 1.00 1 d . . .
N(11) N 0.6246(3) 0.5339(2) 0.1870(2) 0.0180(8) Uani 1.00 1 d . . .
N(12) N 0.6157(3) 0.5909(2) 0.0364(2) 0.0191(8) Uani 1.00 1 d . . .
N(13) N 0.6704(3) 0.4905(2) -0.0659(2) 0.0197(8) Uani 1.00 1 d . . .
N(14) N 0.7324(3) 0.3313(2) -0.0174(2) 0.0186(8) Uani 1.00 1 d . . .
N(15) N 0.7560(3) 0.2546(2) 0.0489(2) 0.0175(8) Uani 1.00 1 d . . .
N(16) N 0.8189(3) 0.0751(2) 0.1476(2) 0.0165(8) Uani 1.00 1 d . . .
C(1) C 0.3673(4) 0.3941(3) 0.2856(3) 0.019(1) Uani 1.00 1 d . . .
C(2) C 0.2321(4) 0.4311(3) 0.2951(3) 0.018(1) Uani 1.00 1 d . . .
C(3) C 0.1509(4) 0.4010(3) 0.3740(3) 0.022(1) Uani 1.00 1 d . . .
C(4) C 0.2047(4) 0.3302(3) 0.4400(3) 0.020(1) Uani 1.00 1 d . . .
C(5) C 0.3415(4) 0.2939(3) 0.4244(2) 0.0169(9) Uani 1.00 1 d . . .
C(6) C 0.4000(4) 0.2142(3) 0.4891(2) 0.019(1) Uani 1.00 1 d . . .
C(7) C 0.3478(4) 0.1760(3) 0.5785(3) 0.023(1) Uani 1.00 1 d . . .
C(8) C 0.4421(4) 0.1013(3) 0.6048(3) 0.022(1) Uani 1.00 1 d . . .
C(9) C 0.6601(4) 0.0304(3) 0.5285(2) 0.0168(9) Uani 1.00 1 d . . .
C(10) C 0.7571(4) 0.0429(3) 0.4522(2) 0.0181(9) Uani 1.00 1 d . . .
C(11) C 0.8691(4) -0.0256(3) 0.4534(2) 0.0176(9) Uani 1.00 1 d . . .
C(12) C 0.7840(4) -0.1024(3) 0.5895(3) 0.021(1) Uani 1.00 1 d . . .
C(13) C 1.0847(4) -0.0867(3) 0.3666(3) 0.022(1) Uani 1.00 1 d . . .
C(14) C 1.1612(4) -0.0487(3) 0.2896(3) 0.023(1) Uani 1.00 1 d . . .
C(15) C 1.0888(4) 0.0408(3) 0.2611(2) 0.0170(9) Uani 1.00 1 d . . .
C(16) C 1.1242(4) 0.1136(3) 0.1830(2) 0.0174(9) Uani 1.00 1 d . . .
C(17) C 1.2578(4) 0.1160(3) 0.1426(3) 0.020(1) Uani 1.00 1 d . . .
C(18) C 1.2873(4) 0.1869(3) 0.0716(3) 0.024(1) Uani 1.00 1 d . . .
C(19) C 1.1843(4) 0.2561(3) 0.0412(3) 0.022(1) Uani 1.00 1 d . . .
C(20) C 1.0544(4) 0.2505(3) 0.0837(2) 0.019(1) Uani 1.00 1 d . . .
C(21) C 0.6769(4) 0.2961(3) 0.5085(2) 0.020(1) Uani 1.00 1 d . . .
C(22) C 0.7024(4) 0.3297(3) 0.5759(3) 0.024(1) Uani 1.00 1 d . . .
C(23) C 0.7061(5) 0.4230(3) 0.5611(3) 0.029(1) Uani 1.00 1 d . . .
C(24) C 0.6833(4) 0.4799(3) 0.4791(3) 0.025(1) Uani 1.00 1 d . . .
C(25) C 0.6573(4) 0.4420(3) 0.4138(2) 0.0177(9) Uani 1.00 1 d . . .
C(26) C 0.6365(4) 0.5013(3) 0.3260(3) 0.019(1) Uani 1.00 1 d . . .
C(27) C 0.6142(4) 0.5985(3) 0.2987(3) 0.028(1) Uani 1.00 1 d . . .
C(28) C 0.6068(4) 0.6176(3) 0.2100(3) 0.026(1) Uani 1.00 1 d . . .
C(29) C 0.6400(4) 0.5164(3) 0.1018(2) 0.0174(9) Uani 1.00 1 d . . .
C(30) C 0.6803(4) 0.4270(3) 0.0898(2) 0.0164(9) Uani 1.00 1 d . . .
C(31) C 0.6939(4) 0.4184(3) 0.0026(2) 0.0182(9) Uani 1.00 1 d . . .
C(32) C 0.6340(4) 0.5721(3) -0.0445(3) 0.021(1) Uani 1.00 1 d . . .
C(33) C 0.7477(4) 0.3086(3) -0.0990(2) 0.023(1) Uani 1.00 1 d . . .
C(34) C 0.7810(4) 0.2151(3) -0.0855(3) 0.026(1) Uani 1.00 1 d . . .
C(35) C 0.7841(4) 0.1838(3) 0.0081(2) 0.0183(9) Uani 1.00 1 d . . .
C(36) C 0.8103(4) 0.0889(3) 0.0598(2) 0.0169(9) Uani 1.00 1 d . . .
C(37) C 0.8225(4) 0.0144(3) 0.0200(3) 0.020(1) Uani 1.00 1 d . . .
C(38) C 0.8452(4) -0.0748(3) 0.0699(3) 0.023(1) Uani 1.00 1 d . . .
C(39) C 0.8515(4) -0.0895(3) 0.1597(3) 0.022(1) Uani 1.00 1 d . . .
C(40) C 0.8374(4) -0.0126(3) 0.1953(3) 0.019(1) Uani 1.00 1 d . . .
C(41) C 0.5312(4) 0.1793(3) 0.2287(3) 0.021(1) Uani 1.00 1 d . . .
C(42) C 0.9231(4) 0.2848(3) 0.3134(3) 0.021(1) Uani 1.00 1 d . . .
C(43) C -0.0179(5) 0.4925(3) 0.1300(4) 0.048(2) Uani 1.00 1 d . . .
B(1) B 0.5034(5) 0.1236(3) 0.8288(3) 0.023(1) Uani 1.00 1 d . . .
B(2) B 0.0186(6) 0.3374(4) 0.6881(4) 0.033(1) Uani 1.00 1 d . . .
H(1) H 0.4231(4) 0.4165(3) 0.2317(3) 0.024(1) Uiso 1.00 1 c . . .
H(2) H 0.1959(4) 0.4765(3) 0.2480(3) 0.023(1) Uiso 1.00 1 c . . .
H(3) H 0.0589(4) 0.4284(3) 0.3833(3) 0.027(1) Uiso 1.00 1 c . . .
H(4) H 0.1498(4) 0.3070(3) 0.4942(3) 0.025(1) Uiso 1.00 1 c . . .
H(5) H 0.2653(4) 0.1975(3) 0.6125(3) 0.028(1) Uiso 1.00 1 c . . .
H(6) H 0.4386(4) 0.0604(3) 0.6619(3) 0.026(1) Uiso 1.00 1 c . . .
H(7) H 0.7467(4) 0.0945(3) 0.4033(2) 0.021(1) Uiso 1.00 1 c . . .
H(8) H 0.7940(4) -0.1537(3) 0.6386(3) 0.026(1) Uiso 1.00 1 c . . .
H(9) H 1.1047(4) -0.1472(3) 0.4027(3) 0.026(1) Uiso 1.00 1 c . . .
H(10) H 1.2449(4) -0.0763(3) 0.2614(3) 0.027(1) Uiso 1.00 1 c . . .
H(11) H 1.3275(4) 0.0686(3) 0.1643(3) 0.025(1) Uiso 1.00 1 c . . .
H(12) H 1.3776(4) 0.1889(3) 0.0435(3) 0.029(2) Uiso 1.00 1 c . . .
H(13) H 1.2026(4) 0.3060(3) -0.0078(3) 0.027(1) Uiso 1.00 1 c . . .
H(14) H 0.9840(4) 0.2980(3) 0.0634(2) 0.023(1) Uiso 1.00 1 c . . .
H(15) H 0.6763(4) 0.2317(3) 0.5188(2) 0.025(1) Uiso 1.00 1 c . . .
H(16) H 0.7174(4) 0.2894(3) 0.6316(3) 0.029(2) Uiso 1.00 1 c . . .
H(17) H 0.7239(5) 0.4479(3) 0.6062(3) 0.037(2) Uiso 1.00 1 c . . .
H(18) H 0.6852(4) 0.5443(3) 0.4677(3) 0.031(2) Uiso 1.00 1 c . . .
H(19) H 0.6059(4) 0.6417(3) 0.3347(3) 0.032(2) Uiso 1.00 1 c . . .
H(20) H 0.5922(4) 0.6772(3) 0.1716(3) 0.030(2) Uiso 1.00 1 c . . .
H(21) H 0.6974(4) 0.3754(3) 0.1377(2) 0.019(1) Uiso 1.00 1 c . . .
H(22) H 0.6193(4) 0.6240(3) -0.0925(3) 0.025(1) Uiso 1.00 1 c . . .
H(23) H 0.7363(4) 0.3507(3) -0.1544(2) 0.028(2) Uiso 1.00 1 c . . .
H(24) H 0.7986(4) 0.1786(3) -0.1288(3) 0.031(2) Uiso 1.00 1 c . . .
H(25) H 0.8155(4) 0.0253(3) -0.0413(3) 0.026(1) Uiso 1.00 1 c . . .
H(26) H 0.8561(4) -0.1258(3) 0.0430(3) 0.029(2) Uiso 1.00 1 c . . .
H(27) H 0.8649(4) -0.1504(3) 0.1959(3) 0.026(1) Uiso 1.00 1 c . . .
H(28) H 0.8414(4) -0.0225(3) 0.2570(3) 0.023(1) Uiso 1.00 1 c . . .
H(29) H 0.4487(4) 0.2025(3) 0.2617(3) 0.028(1) Uiso 1.00 1 c . . .
H(30) H 0.5292(4) 0.2028(3) 0.1667(3) 0.028(1) Uiso 1.00 1 c . . .
H(31) H 0.5441(4) 0.1136(3) 0.2417(3) 0.028(1) Uiso 1.00 1 c . . .
H(32) H 0.9239(4) 0.2553(3) 0.3745(3) 0.027(2) Uiso 1.00 1 c . . .
H(33) H 1.0057(4) 0.2641(3) 0.2790(3) 0.027(2) Uiso 1.00 1 c . . .
H(34) H 0.9113(4) 0.3500(3) 0.3065(3) 0.027(2) Uiso 1.00 1 c . . .
H(35) H -0.1060(5) 0.4875(3) 0.1612(4) 0.060(2) Uiso 1.00 1 c . . .
H(36) H 0.0029(5) 0.4580(3) 0.0849(4) 0.060(2) Uiso 1.00 1 c . . .
H(37) H 0.0444(5) 0.4688(3) 0.1706(4) 0.060(2) Uiso 1.00 1 c . . .
H(38) H -0.0296(4) 0.6157(3) 0.1326(2) 0.067(2) Uiso 1.00 1 c . . .

loop_
_atom_site_aniso_label
_atom_site_aniso_U_11
_atom_site_aniso_U_22
_atom_site_aniso_U_33
_atom_site_aniso_U_12
_atom_site_aniso_U_13
_atom_site_aniso_U_23
Cu(1) 0.0138(2) 0.0161(2) 0.0153(2) -0.0008(2) -0.0032(2) -0.0057(2)
Cu(2) 0.0134(2) 0.0148(2) 0.0159(2) -0.0017(2) -0.0023(2) -0.0050(2)
F(1) 0.027(1) 0.022(1) 0.028(1) -0.002(1) -0.006(1) -0.010(1)
F(2) 0.033(2) 0.024(1) 0.041(2) -0.002(1) 0.009(1) 0.002(1)
F(3) 0.033(2) 0.037(2) 0.050(2) -0.004(1) -0.019(1) -0.011(1)
F(4) 0.029(1) 0.024(1) 0.035(1) -0.005(1) 0.008(1) -0.010(1)
F(5) 0.038(2) 0.036(2) 0.049(2) 0.000(1) 0.007(1) -0.018(1)
F(6) 0.069(2) 0.041(2) 0.064(2) -0.018(2) 0.020(2) -0.005(2)
F(7) 0.052(2) 0.047(2) 0.059(2) -0.006(2) -0.024(2) -0.011(1)
F(8) 0.033(2) 0.048(2) 0.029(1) 0.012(1) -0.002(1) -0.007(1)
O(1) 0.014(1) 0.020(1) 0.020(1) -0.003(1) -0.000(1) -0.010(1)
O(2) 0.012(1) 0.019(1) 0.020(1) 0.001(1) -0.004(1) -0.009(1)
O(3) 0.083(3) 0.042(2) 0.042(2) -0.002(2) -0.011(2) 0.001(2)
N(1) 0.017(2) 0.019(2) 0.015(1) -0.000(1) -0.003(1) -0.007(1)
N(2) 0.016(2) 0.019(2) 0.018(2) -0.002(1) -0.004(1) -0.003(1)
N(3) 0.016(2) 0.020(2) 0.015(2) -0.002(1) -0.003(1) -0.001(1)
N(4) 0.025(2) 0.017(2) 0.016(2) -0.007(1) -0.005(1) -0.002(1)
N(5) 0.021(2) 0.017(2) 0.023(2) -0.004(1) -0.009(1) 0.000(1)
N(6) 0.018(2) 0.015(1) 0.020(2) -0.002(1) -0.006(1) -0.002(1)
N(7) 0.017(2) 0.016(2) 0.018(2) -0.001(1) -0.005(1) -0.000(1)
N(8) 0.015(2) 0.018(2) 0.015(1) -0.003(1) -0.002(1) -0.005(1)
N(9) 0.017(2) 0.018(2) 0.017(2) -0.002(1) -0.005(1) -0.005(1)
N(10) 0.017(2) 0.016(2) 0.017(2) -0.002(1) -0.003(1) -0.003(1)
N(11) 0.018(2) 0.014(1) 0.021(2) -0.001(1) -0.004(1) -0.004(1)
N(12) 0.018(2) 0.018(2) 0.021(2) -0.007(1) -0.005(1) 0.001(1)
N(13) 0.021(2) 0.019(2) 0.019(2) -0.004(1) -0.006(1) -0.001(1)
N(14) 0.020(2) 0.018(2) 0.019(2) -0.004(1) -0.004(1) -0.002(1)
N(15) 0.019(2) 0.016(2) 0.016(2) -0.003(1) -0.004(1) -0.000(1)
N(16) 0.013(2) 0.018(2) 0.019(2) -0.003(1) -0.002(1) -0.003(1)
C(1) 0.020(2) 0.019(2) 0.020(2) -0.003(2) -0.005(2) -0.006(2)
C(2) 0.020(2) 0.016(2) 0.023(2) -0.001(2) -0.007(2) -0.009(2)
C(3) 0.016(2) 0.020(2) 0.030(2) 0.000(2) -0.005(2) -0.011(2)
C(4) 0.015(2) 0.023(2) 0.023(2) -0.003(2) 0.001(2) -0.008(2)
C(5) 0.019(2) 0.018(2) 0.016(2) 0.000(1) -0.003(1) -0.009(1)
C(6) 0.016(2) 0.019(2) 0.022(2) -0.004(2) -0.002(2) -0.006(2)
C(7) 0.021(2) 0.028(2) 0.020(2) -0.006(2) -0.001(2) -0.004(2)
C(8) 0.023(2) 0.026(2) 0.015(2) -0.006(2) 0.002(2) -0.002(2)
C(9) 0.018(2) 0.016(2) 0.018(2) -0.003(1) -0.006(1) -0.004(1)
C(10) 0.019(2) 0.016(2) 0.018(2) -0.003(2) -0.006(2) 0.001(1)
C(11) 0.018(2) 0.018(2) 0.020(2) -0.004(2) -0.006(2) -0.007(2)
C(12) 0.029(2) 0.018(2) 0.019(2) -0.008(2) -0.009(2) 0.000(2)
C(13) 0.018(2) 0.016(2) 0.030(2) 0.004(2) -0.007(2) -0.002(2)
C(14) 0.018(2) 0.022(2) 0.027(2) -0.000(2) -0.004(2) -0.007(2)
C(15) 0.014(2) 0.019(2) 0.018(2) -0.004(1) -0.004(1) -0.004(1)
C(16) 0.015(2) 0.017(2) 0.021(2) -0.002(1) -0.003(1) -0.007(1)
C(17) 0.017(2) 0.019(2) 0.026(2) -0.002(2) -0.004(2) -0.007(2)
C(18) 0.017(2) 0.029(2) 0.027(2) -0.005(2) -0.001(2) -0.011(2)
C(19) 0.023(2) 0.019(2) 0.026(2) -0.008(2) -0.004(2) -0.005(2)
C(20) 0.020(2) 0.018(2) 0.019(2) -0.003(2) -0.003(2) -0.004(1)
C(21) 0.023(2) 0.018(2) 0.021(2) -0.003(2) -0.006(2) -0.005(2)
C(22) 0.028(2) 0.029(2) 0.016(2) -0.003(2) -0.007(2) -0.005(2)
C(23) 0.036(3) 0.033(2) 0.024(2) -0.006(2) -0.008(2) -0.014(2)
C(24) 0.029(2) 0.021(2) 0.028(2) -0.005(2) -0.007(2) -0.008(2)
C(25) 0.018(2) 0.019(2) 0.017(2) -0.001(1) 0.000(1) -0.010(1)
C(26) 0.018(2) 0.018(2) 0.021(2) -0.002(2) -0.002(2) -0.005(2)
C(27) 0.036(3) 0.019(2) 0.025(2) -0.002(2) -0.001(2) -0.007(2)
C(28) 0.031(2) 0.012(2) 0.031(2) 0.000(2) -0.003(2) -0.005(2)
C(29) 0.014(2) 0.020(2) 0.019(2) -0.004(1) -0.003(1) -0.002(1)
C(30) 0.019(2) 0.017(2) 0.012(2) -0.002(1) -0.002(1) -0.001(1)
C(31) 0.015(2) 0.019(2) 0.021(2) -0.004(1) -0.004(1) -0.002(1)
C(32) 0.023(2) 0.021(2) 0.019(2) -0.006(2) -0.008(2) 0.002(2)
C(33) 0.033(2) 0.026(2) 0.011(2) -0.008(2) -0.002(2) -0.004(2)
C(34) 0.035(3) 0.024(2) 0.020(2) -0.006(2) -0.004(2) -0.006(2)
C(35) 0.015(2) 0.021(2) 0.017(2) -0.005(2) -0.000(1) -0.002(1)
C(36) 0.013(2) 0.018(2) 0.021(2) -0.003(1) -0.004(1) -0.005(1)
C(37) 0.020(2) 0.024(2) 0.020(2) -0.004(2) -0.003(2) -0.011(2)
C(38) 0.020(2) 0.020(2) 0.032(2) -0.003(2) -0.003(2) -0.011(2)
C(39) 0.021(2) 0.016(2) 0.029(2) -0.003(2) -0.008(2) -0.004(2)
C(40) 0.018(2) 0.020(2) 0.020(2) -0.001(2) -0.006(2) -0.005(2)
C(41) 0.018(2) 0.025(2) 0.026(2) -0.005(2) -0.006(2) -0.011(2)
C(42) 0.018(2) 0.021(2) 0.028(2) -0.002(2) -0.007(2) -0.014(2)
C(43) 0.032(3) 0.040(3) 0.076(4) -0.010(2) -0.024(3) -0.004(3)
B(1) 0.021(2) 0.018(2) 0.026(2) 0.001(2) -0.001(2) -0.005(2)
B(2) 0.033(3) 0.024(3) 0.036(3) -0.002(2) -0.001(2) 0.000(2)

loop_
_atom_type_symbol
_atom_type_description
_atom_type_scat_dispersion_real
_atom_type_scat_dispersion_imag
_atom_type_scat_source
C C 0.003 0.002
;
International Tables for Crystallography
(1992, Vol. C, Tables 4.2.6.8 and 6.1.1.4)
;
H H 0.000 0.000
;
International Tables for Crystallography
(1992, Vol. C, Table 6.1.1.4)
;
N N 0.006 0.003
;
International Tables for Crystallography
(1992, Vol. C, Tables 4.2.6.8 and 6.1.1.4)
;
Cu Cu 0.320 1.265
;
International Tables for Crystallography
(1992, Vol. C, Tables 4.2.6.8 and 6.1.1.4)
;
B B 0.001 0.001
;
International Tables for Crystallography
(1992, Vol. C, Tables 4.2.6.8 and 6.1.1.4)
;
F F 0.017 0.010
;
International Tables for Crystallography
(1992, Vol. C, Tables 4.2.6.8 and 6.1.1.4)
;
O O 0.011 0.006
;
International Tables for Crystallography
(1992, Vol. C, Tables 4.2.6.8 and 6.1.1.4)
;

loop_
_geom_angle_atom_site_label_1
_geom_angle_atom_site_label_2
_geom_angle_atom_site_label_3
_geom_angle
_geom_angle_publ_flag
_geom_angle_site_symmetry_1
_geom_angle_site_symmetry_2
_geom_angle_site_symmetry_3
O(1) Cu(1) O(2) 74.4(1) yes . . .
O(1) Cu(1) N(1) 97.0(1) yes . . .
O(1) Cu(1) N(9) 165.0(1) yes . . .
O(2) Cu(1) N(1) 166.1(1) yes . . .
O(2) Cu(1) N(9) 95.8(1) yes . . .
N(1) Cu(1) N(9) 94.7(1) yes . . .
O(1) Cu(2) O(2) 74.3(1) yes . . .
O(1) Cu(2) N(8) 166.7(1) yes . . .
O(1) Cu(2) N(16) 99.0(1) yes . . .
O(2) Cu(2) N(8) 96.0(1) yes . . .
O(2) Cu(2) N(16) 167.9(1) yes . . .
N(8) Cu(2) N(16) 92.1(1) yes . . .
C(41) O(1) Cu(1) 127.6(2) yes . . .
C(41) O(1) Cu(2) 126.1(2) yes . . .
Cu(1) O(1) Cu(2) 106.1(1) yes . . .
C(42) O(2) Cu(1) 126.1(2) yes . . .
C(42) O(2) Cu(2) 127.7(2) yes . . .
Cu(1) O(2) Cu(2) 105.3(1) yes . . .
C(43) O(3) H(38) 107.1(4) no . . .
C(1) N(1) C(5) 117.8(3) yes . . .
C(1) N(1) Cu(1) 118.6(2) yes . . .
C(5) N(1) Cu(1) 123.5(2) yes . . .
N(3) N(2) C(6) 103.6(3) yes . . .
C(8) N(3) C(9) 128.6(3) yes . . .
C(8) N(3) N(2) 112.2(3) yes . . .
C(9) N(3) N(2) 119.2(3) yes . . .
C(9) N(4) C(12) 114.8(3) yes . . .
C(11) N(5) C(12) 114.7(3) yes . . .
N(7) N(6) C(11) 119.6(3) yes . . .
N(7) N(6) C(13) 111.4(3) yes . . .
C(11) N(6) C(13) 128.9(3) yes . . .
C(15) N(7) N(6) 104.6(3) yes . . .
C(16) N(8) C(20) 118.2(3) yes . . .
C(16) N(8) Cu(2) 123.1(2) yes . . .
C(20) N(8) Cu(2) 118.7(2) yes . . .
C(21) N(9) C(25) 117.5(4) yes . . .
C(21) N(9) Cu(1) 119.0(3) yes . . .
C(25) N(9) Cu(1) 123.3(2) yes . . .
N(11) N(10) C(26) 104.4(3) yes . . .
C(28) N(11) C(29) 128.5(3) yes . . .
C(28) N(11) N(10) 111.7(3) yes . . .
C(29) N(11) N(10) 119.5(3) yes . . .
C(29) N(12) C(32) 114.1(3) yes . . .
C(31) N(13) C(32) 115.0(3) yes . . .
N(15) N(14) C(31) 120.0(3) yes . . .
N(15) N(14) C(33) 111.6(3) yes . . .
C(31) N(14) C(33) 128.4(3) yes . . .
C(35) N(15) N(14) 104.5(3) yes . . .
C(36) N(16) C(40) 117.7(4) yes . . .
C(36) N(16) Cu(2) 123.2(2) yes . . .
C(40) N(16) Cu(2) 118.7(3) yes . . .
C(2) C(1) H(1) 118.3(4) no . . .
C(2) C(1) N(1) 123.1(3) yes . . .
H(1) C(1) N(1) 118.6(4) no . . .
C(3) C(2) H(2) 120.6(4) no . . .
C(3) C(2) C(1) 118.8(3) yes . . .
H(2) C(2) C(1) 120.5(4) no . . .
C(4) C(3) H(3) 120.4(4) no . . .
C(4) C(3) C(2) 119.5(3) yes . . .
H(3) C(3) C(2) 120.1(4) no . . .
C(5) C(4) H(4) 120.8(4) no . . .
C(5) C(4) C(3) 118.3(3) yes . . .
H(4) C(4) C(3) 120.8(4) no . . .
C(6) C(5) N(1) 117.8(3) yes . . .
C(6) C(5) C(4) 120.0(3) yes . . .
N(1) C(5) C(4) 122.2(3) yes . . .
C(7) C(6) N(2) 112.2(3) yes . . .
C(7) C(6) C(5) 130.1(3) yes . . .
N(2) C(6) C(5) 117.7(3) yes . . .
C(8) C(7) H(5) 127.8(4) no . . .
C(8) C(7) C(6) 104.6(3) yes . . .
H(5) C(7) C(6) 127.7(4) no . . .
H(6) C(8) N(3) 126.3(4) no . . .
H(6) C(8) C(7) 126.3(4) no . . .
N(3) C(8) C(7) 107.4(3) yes . . .
C(10) C(9) N(3) 119.4(3) yes . . .
C(10) C(9) N(4) 124.2(3) yes . . .
N(3) C(9) N(4) 116.5(3) yes . . .
C(11) C(10) H(7) 122.7(4) no . . .
C(11) C(10) C(9) 114.6(3) yes . . .
H(7) C(10) C(9) 122.6(4) no . . .
N(5) C(11) N(6) 115.6(3) yes . . .
N(5) C(11) C(10) 123.8(3) yes . . .
N(6) C(11) C(10) 120.6(3) yes . . .
H(8) C(12) N(4) 116.0(4) no . . .
H(8) C(12) N(5) 116.1(4) no . . .
N(4) C(12) N(5) 127.8(3) yes . . .
C(14) C(13) H(9) 126.4(4) no . . .
C(14) C(13) N(6) 107.0(3) yes . . .
H(9) C(13) N(6) 126.6(4) no . . .
C(15) C(14) H(10) 127.5(4) no . . .
C(15) C(14) C(13) 104.8(3) yes . . .
H(10) C(14) C(13) 127.7(4) no . . .
C(16) C(15) N(7) 118.9(3) yes . . .
C(16) C(15) C(14) 129.0(3) yes . . .
N(7) C(15) C(14) 112.1(3) yes . . .
C(17) C(16) N(8) 121.2(3) yes . . .
C(17) C(16) C(15) 121.3(3) yes . . .
N(8) C(16) C(15) 117.5(3) yes . . .
C(18) C(17) H(11) 120.3(4) no . . .
C(18) C(17) C(16) 119.5(3) yes . . .
H(11) C(17) C(16) 120.2(4) no . . .
C(19) C(18) H(12) 120.3(4) no . . .
C(19) C(18) C(17) 119.6(4) yes . . .
H(12) C(18) C(17) 120.1(4) no . . .
C(20) C(19) H(13) 120.7(4) no . . .
C(20) C(19) C(18) 118.5(3) yes . . .
H(13) C(19) C(18) 120.9(4) no . . .
H(14) C(20) N(8) 118.4(4) no . . .
H(14) C(20) C(19) 118.6(4) no . . .
N(8) C(20) C(19) 123.0(3) yes . . .
C(22) C(21) H(15) 118.4(4) no . . .
C(22) C(21) N(9) 123.3(4) yes . . .
H(15) C(21) N(9) 118.3(5) no . . .
C(23) C(22) H(16) 120.5(6) no . . .
C(23) C(22) C(21) 118.9(3) yes . . .
H(16) C(22) C(21) 120.6(5) no . . .
C(24) C(23) H(17) 120.5(5) no . . .
C(24) C(23) C(22) 119.0(5) yes . . .
H(17) C(23) C(22) 120.6(4) no . . .
C(25) C(24) H(18) 120.3(5) no . . .
C(25) C(24) C(23) 119.5(4) yes . . .
H(18) C(24) C(23) 120.2(5) no . . .
C(26) C(25) N(9) 118.2(4) yes . . .
C(26) C(25) C(24) 119.9(4) yes . . .
N(9) C(25) C(24) 121.9(3) yes . . .
C(27) C(26) N(10) 111.7(3) yes . . .
C(27) C(26) C(25) 129.5(4) yes . . .
N(10) C(26) C(25) 118.8(3) yes . . .
C(28) C(27) H(19) 127.4(4) no . . .
C(28) C(27) C(26) 105.5(4) yes . . .
H(19) C(27) C(26) 127.1(5) no . . .
H(20) C(28) N(11) 126.7(5) no . . .
H(20) C(28) C(27) 126.6(5) no . . .
N(11) C(28) C(27) 106.7(3) yes . . .
C(30) C(29) N(11) 120.0(3) yes . . .
C(30) C(29) N(12) 124.5(4) yes . . .
N(11) C(29) N(12) 115.5(3) yes . . .
C(31) C(30) H(21) 122.7(5) no . . .
C(31) C(30) C(29) 114.8(3) yes . . .
H(21) C(30) C(29) 122.5(5) no . . .
N(13) C(31) N(14) 116.6(3) yes . . .
N(13) C(31) C(30) 123.4(4) yes . . .
N(14) C(31) C(30) 119.9(3) yes . . .
H(22) C(32) N(12) 115.9(5) no . . .
H(22) C(32) N(13) 115.9(5) no . . .
N(12) C(32) N(13) 128.2(3) yes . . .
C(34) C(33) H(23) 126.3(5) no . . .
C(34) C(33) N(14) 107.5(3) yes . . .
H(23) C(33) N(14) 126.3(5) no . . .
C(35) C(34) H(24) 127.7(4) no . . .
C(35) C(34) C(33) 104.8(4) yes . . .
H(24) C(34) C(33) 127.6(4) no . . .
C(36) C(35) N(15) 120.0(3) yes . . .
C(36) C(35) C(34) 128.3(4) yes . . .
N(15) C(35) C(34) 111.6(3) yes . . .
C(37) C(36) N(16) 121.3(3) yes . . .
C(37) C(36) C(35) 120.4(3) yes . . .
N(16) C(36) C(35) 118.4(4) yes . . .
C(38) C(37) H(25) 120.1(5) no . . .
C(38) C(37) C(36) 119.8(4) yes . . .
H(25) C(37) C(36) 120.2(4) no . . .
C(39) C(38) H(26) 120.3(4) no . . .
C(39) C(38) C(37) 119.4(4) yes . . .
H(26) C(38) C(37) 120.3(5) no . . .
C(40) C(39) H(27) 121.1(5) no . . .
C(40) C(39) C(38) 118.0(3) yes . . .
H(27) C(39) C(38) 121.0(5) no . . .
H(28) C(40) N(16) 118.1(5) no . . .
H(28) C(40) C(39) 118.1(4) no . . .
N(16) C(40) C(39) 123.8(4) yes . . .
H(29) C(41) H(30) 109.5(5) no . . .
H(29) C(41) H(31) 109.5(5) no . . .
H(29) C(41) O(1) 109.4(5) no . . .
H(30) C(41) H(31) 109.5(6) no . . .
H(30) C(41) O(1) 109.4(4) no . . .
H(31) C(41) O(1) 109.6(4) no . . .
H(32) C(42) H(33) 109.5(5) no . . .
H(32) C(42) H(34) 109.5(6) no . . .
H(32) C(42) O(2) 109.3(4) no . . .
H(33) C(42) H(34) 109.5(5) no . . .
H(33) C(42) O(2) 109.6(5) no . . .
H(34) C(42) O(2) 109.6(4) no . . .
H(35) C(43) H(36) 109.5(8) no . . .
H(35) C(43) H(37) 109.5(7) no . . .
H(35) C(43) O(3) 109.7(5) no . . .
H(36) C(43) H(37) 109.5(6) no . . .
H(36) C(43) O(3) 109.0(5) no . . .
H(37) C(43) O(3) 109.7(6) no . . .
F(1) B(1) F(2) 109.3(4) yes . . .
F(1) B(1) F(3) 108.7(3) yes . . .
F(1) B(1) F(4) 111.1(4) yes . . .
F(2) B(1) F(3) 108.1(4) yes . . .
F(2) B(1) F(4) 109.5(3) yes . . .
F(3) B(1) F(4) 110.1(4) yes . . .
F(5) B(2) F(6) 110.2(4) yes . . .
F(5) B(2) F(7) 108.9(4) yes . . .
F(5) B(2) F(8) 109.3(5) yes . . .
F(6) B(2) F(7) 109.7(5) yes . . .
F(6) B(2) F(8) 111.2(4) yes . . .
F(7) B(2) F(8) 107.5(4) yes . . .

loop_
_geom_bond_atom_site_label_1
_geom_bond_atom_site_label_2
_geom_bond_distance
_geom_bond_publ_flag
_geom_bond_site_symmetry_1
_geom_bond_site_symmetry_2
Cu(1) O(1) 1.933(3) yes . .
Cu(1) O(2) 1.936(2) yes . .
Cu(1) N(1) 2.038(3) yes . .
Cu(1) N(9) 2.056(4) yes . .
Cu(2) O(1) 1.926(2) yes . .
Cu(2) O(2) 1.946(3) yes . .
Cu(2) N(8) 2.030(3) yes . .
Cu(2) N(16) 2.040(4) yes . .
F(1) B(1) 1.395(6) yes . .
F(2) B(1) 1.403(5) yes . .
F(3) B(1) 1.397(6) yes . .
F(4) B(1) 1.390(5) yes . .
F(5) B(2) 1.390(7) yes . .
F(6) B(2) 1.373(6) yes . .
F(7) B(2) 1.418(7) yes . .
F(8) B(2) 1.369(6) yes . .
O(1) C(41) 1.430(6) yes . .
O(2) C(42) 1.424(5) yes . .
O(3) C(43) 1.404(6) yes . .
O(3) H(38) 0.871(6) no . .
N(1) C(1) 1.348(4) yes . .
N(1) C(5) 1.356(4) yes . .
N(2) N(3) 1.370(4) yes . .
N(2) C(6) 1.333(5) yes . .
N(3) C(8) 1.356(5) yes . .
N(3) C(9) 1.403(4) yes . .
N(4) C(9) 1.323(4) yes . .
N(4) C(12) 1.334(5) yes . .
N(5) C(11) 1.344(4) yes . .
N(5) C(12) 1.334(5) yes . .
N(6) N(7) 1.366(4) yes . .
N(6) C(11) 1.390(4) yes . .
N(6) C(13) 1.370(5) yes . .
N(7) C(15) 1.324(4) yes . .
N(8) C(16) 1.363(4) yes . .
N(8) C(20) 1.349(4) yes . .
N(9) C(21) 1.360(4) yes . .
N(9) C(25) 1.355(5) yes . .
N(10) N(11) 1.367(4) yes . .
N(10) C(26) 1.334(6) yes . .
N(11) C(28) 1.372(5) yes . .
N(11) C(29) 1.403(5) yes . .
N(12) C(29) 1.334(4) yes . .
N(12) C(32) 1.340(5) yes . .
N(13) C(31) 1.342(4) yes . .
N(13) C(32) 1.322(5) yes . .
N(14) N(15) 1.362(4) yes . .
N(14) C(31) 1.393(5) yes . .
N(14) C(33) 1.381(5) yes . .
N(15) C(35) 1.339(5) yes . .
N(16) C(36) 1.360(5) yes . .
N(16) C(40) 1.343(4) yes . .
C(1) C(2) 1.383(5) yes . .
C(1) H(1) 0.950(5) no . .
C(2) C(3) 1.376(5) yes . .
C(2) H(2) 0.950(5) no . .
C(3) C(4) 1.395(5) yes . .
C(3) H(3) 0.950(5) no . .
C(4) C(5) 1.398(5) yes . .
C(4) H(4) 0.950(5) no . .
C(5) C(6) 1.471(5) yes . .
C(6) C(7) 1.416(5) yes . .
C(7) C(8) 1.361(5) yes . .
C(7) H(5) 0.950(5) no . .
C(8) H(6) 0.950(5) no . .
C(9) C(10) 1.397(5) yes . .
C(10) C(11) 1.379(5) yes . .
C(10) H(7) 0.950(5) no . .
C(12) H(8) 0.950(5) no . .
C(13) C(14) 1.366(5) yes . .
C(13) H(9) 0.950(5) no . .
C(14) C(15) 1.411(5) yes . .
C(14) H(10) 0.950(5) no . .
C(15) C(16) 1.466(5) yes . .
C(16) C(17) 1.401(5) yes . .
C(17) C(18) 1.371(5) yes . .
C(17) H(11) 0.950(5) no . .
C(18) C(19) 1.392(5) yes . .
C(18) H(12) 0.950(6) no . .
C(19) C(20) 1.381(5) yes . .
C(19) H(13) 0.950(5) no . .
C(20) H(14) 0.950(5) no . .
C(21) C(22) 1.379(7) yes . .
C(21) H(15) 0.950(6) no . .
C(22) C(23) 1.381(6) yes . .
C(22) H(16) 0.950(5) no . .
C(23) C(24) 1.387(5) yes . .
C(23) H(17) 0.950(7) no . .
C(24) C(25) 1.393(7) yes . .
C(24) H(18) 0.950(6) no . .
C(25) C(26) 1.470(5) yes . .
C(26) C(27) 1.407(5) yes . .
C(27) C(28) 1.363(6) yes . .
C(27) H(19) 0.950(7) no . .
C(28) H(20) 0.950(5) no . .
C(29) C(30) 1.380(5) yes . .
C(30) C(31) 1.386(6) yes . .
C(30) H(21) 0.950(5) no . .
C(32) H(22) 0.950(5) no . .
C(33) C(34) 1.356(6) yes . .
C(33) H(23) 0.950(5) no . .
C(34) C(35) 1.429(5) yes . .
C(34) H(24) 0.950(6) no . .
C(35) C(36) 1.458(5) yes . .
C(36) C(37) 1.396(6) yes . .
C(37) C(38) 1.375(5) yes . .
C(37) H(25) 0.950(6) no . .
C(38) C(39) 1.383(6) yes . .
C(38) H(26) 0.950(6) no . .
C(39) C(40) 1.387(6) yes . .
C(39) H(27) 0.950(5) no . .
C(40) H(28) 0.950(6) no . .
C(41) H(29) 0.950(5) no . .
C(41) H(30) 0.950(5) no . .
C(41) H(31) 0.950(6) no . .
C(42) H(32) 0.950(5) no . .
C(42) H(33) 0.950(5) no . .
C(42) H(34) 0.950(6) no . .
C(43) H(35) 0.950(7) no . .
C(43) H(36) 0.950(9) no . .
C(43) H(37) 0.950(8) no . .

loop_
_geom_contact_atom_site_label_1
_geom_contact_atom_site_label_2
_geom_contact_distance
_geom_contact_publ_flag
_geom_contact_site_symmetry_1
_geom_contact_site_symmetry_2
Cu(1) Cu(2) 3.0846(6) yes . 55501
Cu(1) O(1) 1.933(3) yes . 55501
Cu(1) O(2) 1.936(2) yes . 55501
Cu(1) N(1) 2.038(3) yes . 55501
Cu(1) N(2) 2.633(3) yes . 55501
Cu(1) N(9) 2.056(4) yes . 55501
Cu(1) N(10) 2.583(3) yes . 55501
Cu(1) C(1) 2.932(4) yes . 55501
Cu(1) C(5) 3.007(4) yes . 55501
Cu(1) C(6) 3.204(3) yes . 55501
Cu(1) C(21) 2.965(4) yes . 55501
Cu(1) C(25) 3.021(4) yes . 55501
Cu(1) C(26) 3.209(4) yes . 55501
Cu(1) C(41) 3.026(5) yes . 55501
Cu(1) C(42) 3.004(4) yes . 55501
Cu(2) Cu(1) 3.0846(6) yes . 55501
Cu(2) O(1) 1.926(2) yes . 55501
Cu(2) O(2) 1.946(3) yes . 55501
Cu(2) N(7) 2.647(3) yes . 55501
Cu(2) N(8) 2.030(3) yes . 55501
Cu(2) N(15) 2.618(3) yes . 55501
Cu(2) N(16) 2.040(4) yes . 55501
Cu(2) C(15) 3.176(4) yes . 55501
Cu(2) C(16) 3.000(4) yes . 55501
Cu(2) C(20) 2.927(4) yes . 55501
Cu(2) C(35) 3.208(4) yes . 55501
Cu(2) C(36) 3.008(4) yes . 55501
Cu(2) C(40) 2.932(4) yes . 55501
Cu(2) C(41) 3.001(4) yes . 55501
Cu(2) C(42) 3.034(5) yes . 55501
F(1) F(2) 2.283(3) yes . 55501
F(1) F(3) 2.269(4) yes . 55501
F(1) F(4) 2.296(3) yes . 55501
F(1) C(8) 3.168(5) yes . 55501
F(2) F(1) 2.283(3) yes . 55501
F(2) F(3) 2.267(3) yes . 55501
F(2) F(4) 2.281(3) yes . 55501
F(2) C(8) 3.308(6) yes . 55501
F(2) C(22) 3.386(4) yes . 55501
F(3) F(1) 2.269(4) yes . 55501
F(3) F(2) 2.267(3) yes . 55501
F(3) F(4) 2.285(3) yes . 55501
F(4) F(1) 2.296(3) yes . 55501
F(4) F(2) 2.281(3) yes . 55501
F(4) F(3) 2.285(3) yes . 55501
F(5) F(6) 2.266(4) yes . 55501
F(5) F(7) 2.286(5) yes . 55501
F(5) F(8) 2.251(4) yes . 55501
F(5) C(4) 3.487(4) yes . 55501
F(5) C(7) 3.221(5) yes . 55501
F(6) F(5) 2.266(4) yes . 55501
F(6) F(7) 2.282(4) yes . 55501
F(6) F(8) 2.263(4) yes . 55501
F(6) C(4) 3.319(5) yes . 55501
F(7) F(5) 2.286(5) yes . 55501
F(7) F(6) 2.282(4) yes . 55501
F(7) F(8) 2.249(4) yes . 55501
F(8) F(5) 2.251(4) yes . 55501
F(8) F(6) 2.263(4) yes . 55501
F(8) F(7) 2.249(4) yes . 55501
O(1) Cu(1) 1.933(3) yes . 55501
O(1) Cu(2) 1.926(2) yes . 55501
O(1) O(2) 2.338(4) yes . 55501
O(1) N(1) 2.974(4) yes . 55501
O(1) N(2) 3.210(4) yes . 55501
O(1) N(15) 3.134(4) yes . 55501
O(1) N(16) 3.016(4) yes . 55501
O(1) C(1) 3.586(4) yes . 55501
O(2) Cu(1) 1.936(2) yes . 55501
O(2) Cu(2) 1.946(3) yes . 55501
O(2) O(1) 2.338(4) yes . 55501
O(2) N(7) 3.153(4) yes . 55501
O(2) N(8) 2.956(4) yes . 55501
O(2) N(9) 2.963(4) yes . 55501
O(2) N(10) 3.135(4) yes . 55501
O(2) C(20) 3.595(4) yes . 55501
O(3) N(13) 3.429(5) yes . 66502
O(3) N(14) 3.256(5) yes . 66502
O(3) C(19) 3.219(5) yes . 66502
O(3) C(20) 3.217(5) yes . 66502
O(3) C(31) 3.288(5) yes . 66502
O(3) C(33) 3.480(7) yes . 66502
N(1) Cu(1) 2.038(3) yes . 55501
N(1) O(1) 2.974(4) yes . 55501
N(1) N(2) 2.743(4) yes . 55501
N(1) N(9) 3.011(5) yes . 55501
N(1) N(10) 3.229(5) yes . 55501
N(1) C(2) 2.402(5) yes . 55501
N(1) C(3) 2.785(5) yes . 55501
N(1) C(4) 2.411(5) yes . 55501
N(1) C(6) 2.421(4) yes . 55501
N(1) C(41) 3.186(5) yes . 55501
N(2) Cu(1) 2.633(3) yes . 55501
N(2) O(1) 3.210(4) yes . 55501
N(2) N(1) 2.743(4) yes . 55501
N(2) N(4) 3.567(4) yes . 55501
N(2) N(9) 3.260(5) yes . 55501
N(2) C(5) 2.402(4) yes . 55501
N(2) C(7) 2.282(5) yes . 55501
N(2) C(8) 2.263(4) yes . 55501
N(2) C(9) 2.392(4) yes . 55501
N(2) C(10) 2.760(4) yes . 55501
N(2) C(21) 3.120(6) yes . 55501
N(2) C(41) 3.590(5) yes . 55501
N(3) N(4) 2.318(4) yes . 55501
N(3) C(5) 3.523(4) yes . 55501
N(3) C(6) 2.125(4) yes . 55501
N(3) C(7) 2.190(5) yes . 55501
N(3) C(10) 2.417(4) yes . 55501
N(3) C(12) 3.518(5) yes . 55501
N(3) C(21) 3.503(6) yes . 55501
N(4) N(2) 3.567(4) yes . 55501
N(4) N(3) 2.318(4) yes . 55501
N(4) N(5) 2.397(4) yes . 55501
N(4) C(8) 2.844(5) yes . 55501
N(4) C(10) 2.404(4) yes . 55501
N(4) C(11) 2.720(4) yes . 55501
N(5) N(4) 2.397(4) yes . 55501
N(5) N(6) 2.314(4) yes . 55501
N(5) N(7) 3.566(4) yes . 55501
N(5) C(9) 2.713(5) yes . 55501
N(5) C(10) 2.401(4) yes . 55501
N(5) C(13) 2.839(5) yes . 55501
N(6) N(5) 2.314(4) yes . 55501
N(6) C(10) 2.405(5) yes . 55501
N(6) C(12) 3.513(5) yes . 55501
N(6) C(14) 2.200(5) yes . 55501
N(6) C(15) 2.129(4) yes . 55501
N(6) C(16) 3.527(4) yes . 55501
N(6) C(40) 3.467(6) yes . 55501
N(7) Cu(2) 2.647(3) yes . 55501
N(7) O(2) 3.153(4) yes . 55501
N(7) N(5) 3.566(4) yes . 55501
N(7) N(8) 2.778(4) yes . 55501
N(7) N(16) 3.309(5) yes . 55501
N(7) C(10) 2.775(4) yes . 55501
N(7) C(11) 2.382(4) yes . 55501
N(7) C(13) 2.261(4) yes . 55501
N(7) C(14) 2.270(5) yes . 55501
N(7) C(16) 2.404(4) yes . 55501
N(7) C(40) 3.101(6) yes . 55501
N(7) C(42) 3.359(5) yes . 55501
N(8) Cu(2) 2.030(3) yes . 55501
N(8) O(2) 2.956(4) yes . 55501
N(8) N(7) 2.778(4) yes . 55501
N(8) N(15) 3.331(5) yes . 55501
N(8) N(16) 2.930(5) yes . 55501
N(8) C(15) 2.420(4) yes . 55501
N(8) C(17) 2.408(5) yes . 55501
N(8) C(18) 2.782(5) yes . 55501
N(8) C(19) 2.400(5) yes . 55501
N(8) C(36) 3.544(6) yes . 55501
N(8) C(42) 3.200(5) yes . 55501
N(9) Cu(1) 2.056(4) yes . 55501
N(9) O(2) 2.963(4) yes . 55501
N(9) N(1) 3.011(5) yes . 55501
N(9) N(2) 3.260(5) yes . 55501
N(9) N(10) 2.767(4) yes . 55501
N(9) C(5) 3.523(6) yes . 55501
N(9) C(6) 3.509(5) yes . 55501
N(9) C(22) 2.410(5) yes . 55501
N(9) C(23) 2.793(6) yes . 55501
N(9) C(24) 2.402(6) yes . 55501
N(9) C(26) 2.425(4) yes . 55501
N(9) C(42) 3.114(5) yes . 55501
N(10) Cu(1) 2.583(3) yes . 55501
N(10) O(2) 3.135(4) yes . 55501
N(10) N(1) 3.229(5) yes . 55501
N(10) N(9) 2.767(4) yes . 55501
N(10) N(12) 3.571(4) yes . 55501
N(10) C(1) 3.138(5) yes . 55501
N(10) C(25) 2.414(5) yes . 55501
N(10) C(27) 2.269(6) yes . 55501
N(10) C(28) 2.267(5) yes . 55501
N(10) C(29) 2.392(5) yes . 55501
N(10) C(30) 2.767(5) yes . 55501
N(10) C(42) 3.582(5) yes . 55501
N(11) N(12) 2.315(4) yes . 55501
N(11) C(25) 3.534(5) yes . 55501
N(11) C(26) 2.134(5) yes . 55501
N(11) C(27) 2.195(6) yes . 55501
N(11) C(30) 2.410(5) yes . 55501
N(11) C(32) 3.517(5) yes . 55501
N(11) C(43) 3.577(6) yes . 65501
N(12) N(10) 3.571(4) yes . 55501
N(12) N(11) 2.315(4) yes . 55501
N(12) N(13) 2.395(5) yes . 55501
N(12) N(13) 3.348(5) yes . 66502
N(12) N(14) 3.588(5) yes . 66502
N(12) C(28) 2.840(6) yes . 55501
N(12) C(30) 2.402(4) yes . 55501
N(12) C(31) 2.722(5) yes . 55501
N(12) C(31) 3.420(6) yes . 66502
N(13) O(3) 3.429(5) yes . 66502
N(13) N(12) 2.395(5) yes . 55501
N(13) N(12) 3.348(5) yes . 66502
N(13) N(14) 2.327(4) yes . 55501
N(13) N(15) 3.580(4) yes . 55501
N(13) C(1) 3.505(5) yes . 66502
N(13) C(2) 3.495(5) yes . 66502
N(13) C(29) 2.708(5) yes . 55501
N(13) C(29) 3.399(5) yes . 66502
N(13) C(30) 2.402(5) yes . 55501
N(13) C(32) 3.464(5) yes . 66502
N(13) C(33) 2.855(5) yes . 55501
N(13) C(43) 3.574(6) yes . 66502
N(14) O(3) 3.256(5) yes . 66502
N(14) N(12) 3.588(5) yes . 66502
N(14) N(13) 2.327(4) yes . 55501
N(14) C(30) 2.406(5) yes . 55501
N(14) C(32) 3.513(5) yes . 55501
N(14) C(34) 2.207(6) yes . 55501
N(14) C(35) 2.136(5) yes . 55501
N(14) C(36) 3.531(5) yes . 55501
N(15) Cu(2) 2.618(3) yes . 55501
N(15) O(1) 3.134(4) yes . 55501
N(15) N(8) 3.331(5) yes . 55501
N(15) N(13) 3.580(4) yes . 55501
N(15) N(16) 2.778(4) yes . 55501
N(15) C(20) 3.229(5) yes . 55501
N(15) C(30) 2.765(5) yes . 55501
N(15) C(31) 2.386(5) yes . 55501
N(15) C(33) 2.269(5) yes . 55501
N(15) C(34) 2.290(5) yes . 55501
N(15) C(36) 2.423(5) yes . 55501
N(15) C(41) 3.385(4) yes . 55501
N(16) Cu(2) 2.040(4) yes . 55501
N(16) O(1) 3.016(4) yes . 55501
N(16) N(7) 3.309(5) yes . 55501
N(16) N(8) 2.930(5) yes . 55501
N(16) N(15) 2.778(4) yes . 55501
N(16) C(15) 3.492(5) yes . 55501
N(16) C(16) 3.508(6) yes . 55501
N(16) C(35) 2.420(4) yes . 55501
N(16) C(37) 2.402(6) yes . 55501
N(16) C(38) 2.785(6) yes . 55501
N(16) C(39) 2.408(5) yes . 55501
N(16) C(41) 3.228(5) yes . 55501
C(1) Cu(1) 2.932(4) yes . 55501
C(1) O(1) 3.586(4) yes . 55501
C(1) N(10) 3.138(5) yes . 55501
C(1) N(13) 3.505(5) yes . 66502
C(1) C(3) 2.375(5) yes . 55501
C(1) C(4) 2.731(5) yes . 55501
C(1) C(5) 2.315(5) yes . 55501
C(1) C(41) 3.577(5) yes . 55501
C(2) N(1) 2.402(5) yes . 55501
C(2) N(13) 3.495(5) yes . 66502
C(2) C(4) 2.394(5) yes . 55501
C(2) C(5) 2.737(5) yes . 55501
C(3) N(1) 2.785(5) yes . 55501
C(3) C(1) 2.375(5) yes . 55501
C(3) C(5) 2.399(5) yes . 55501
C(4) F(5) 3.487(4) yes . 55501
C(4) F(6) 3.319(5) yes . 55501
C(4) N(1) 2.411(5) yes . 55501
C(4) C(1) 2.731(5) yes . 55501
C(4) C(2) 2.394(5) yes . 55501
C(4) C(6) 2.486(5) yes . 55501
C(4) C(7) 3.101(5) yes . 55501
C(5) Cu(1) 3.007(4) yes . 55501
C(5) N(2) 2.402(4) yes . 55501
C(5) N(3) 3.523(4) yes . 55501
C(5) N(9) 3.523(6) yes . 55501
C(5) C(1) 2.315(5) yes . 55501
C(5) C(2) 2.737(5) yes . 55501
C(5) C(3) 2.399(5) yes . 55501
C(5) C(7) 2.618(5) yes . 55501
C(6) Cu(1) 3.204(3) yes . 55501
C(6) N(1) 2.421(4) yes . 55501
C(6) N(3) 2.125(4) yes . 55501
C(6) N(9) 3.509(5) yes . 55501
C(6) C(4) 2.486(5) yes . 55501
C(6) C(8) 2.197(5) yes . 55501
C(6) C(9) 3.459(5) yes . 55501
C(6) C(21) 3.454(6) yes . 55501
C(7) F(5) 3.221(5) yes . 55501
C(7) N(2) 2.282(5) yes . 55501
C(7) N(3) 2.190(5) yes . 55501
C(7) C(4) 3.101(5) yes . 55501
C(7) C(5) 2.618(5) yes . 55501
C(7) C(9) 3.563(5) yes . 55501
C(8) F(1) 3.168(5) yes . 55501
C(8) F(2) 3.308(6) yes . 55501
C(8) N(2) 2.263(4) yes . 55501
C(8) N(4) 2.844(5) yes . 55501
C(8) C(6) 2.197(5) yes . 55501
C(8) C(9) 2.486(5) yes . 55501
C(9) N(2) 2.392(4) yes . 55501
C(9) N(5) 2.713(5) yes . 55501
C(9) C(6) 3.459(5) yes . 55501
C(9) C(7) 3.563(5) yes . 55501
C(9) C(8) 2.486(5) yes . 55501
C(9) C(11) 2.337(5) yes . 55501
C(9) C(12) 2.239(5) yes . 55501
C(10) N(2) 2.760(4) yes . 55501
C(10) N(3) 2.417(4) yes . 55501
C(10) N(4) 2.404(4) yes . 55501
C(10) N(5) 2.401(4) yes . 55501
C(10) N(6) 2.405(5) yes . 55501
C(10) N(7) 2.775(4) yes . 55501
C(10) C(12) 2.669(5) yes . 55501
C(11) N(4) 2.720(4) yes . 55501
C(11) N(7) 2.382(4) yes . 55501
C(11) C(9) 2.337(5) yes . 55501
C(11) C(12) 2.255(5) yes . 55501
C(11) C(13) 2.490(5) yes . 55501
C(11) C(14) 3.561(5) yes . 55501
C(11) C(15) 3.449(5) yes . 55501
C(12) N(3) 3.518(5) yes . 55501
C(12) N(6) 3.513(5) yes . 55501
C(12) C(9) 2.239(5) yes . 55501
C(12) C(10) 2.669(5) yes . 55501
C(12) C(11) 2.255(5) yes . 55501
C(13) N(5) 2.839(5) yes . 55501
C(13) N(7) 2.261(4) yes . 55501
C(13) C(11) 2.490(5) yes . 55501
C(13) C(15) 2.201(5) yes . 55501
C(14) N(6) 2.200(5) yes . 55501
C(14) N(7) 2.270(5) yes . 55501
C(14) C(11) 3.561(5) yes . 55501
C(14) C(16) 2.597(5) yes . 55501
C(14) C(17) 3.117(5) yes . 55501
C(15) Cu(2) 3.176(4) yes . 55501
C(15) N(6) 2.129(4) yes . 55501
C(15) N(8) 2.420(4) yes . 55501
C(15) N(16) 3.492(5) yes . 55501
C(15) C(11) 3.449(5) yes . 55501
C(15) C(13) 2.201(5) yes . 55501
C(15) C(17) 2.499(5) yes . 55501
C(15) C(40) 3.306(6) yes . 55501
C(16) Cu(2) 3.000(4) yes . 55501
C(16) N(6) 3.527(4) yes . 55501
C(16) N(7) 2.404(4) yes . 55501
C(16) N(16) 3.508(6) yes . 55501
C(16) C(14) 2.597(5) yes . 55501
C(16) C(18) 2.394(5) yes . 55501
C(16) C(19) 2.747(5) yes . 55501
C(16) C(20) 2.328(5) yes . 55501
C(17) N(8) 2.408(5) yes . 55501
C(17) C(14) 3.117(5) yes . 55501
C(17) C(15) 2.499(5) yes . 55501
C(17) C(19) 2.387(5) yes . 55501
C(17) C(20) 2.726(5) yes . 55501
C(18) N(8) 2.782(5) yes . 55501
C(18) C(16) 2.394(5) yes . 55501
C(18) C(20) 2.382(5) yes . 55501
C(19) O(3) 3.219(5) yes . 66502
C(19) N(8) 2.400(5) yes . 55501
C(19) C(16) 2.747(5) yes . 55501
C(19) C(17) 2.387(5) yes . 55501
C(20) Cu(2) 2.927(4) yes . 55501
C(20) O(2) 3.595(4) yes . 55501
C(20) O(3) 3.217(5) yes . 66502
C(20) N(15) 3.229(5) yes . 55501
C(20) C(16) 2.328(5) yes . 55501
C(20) C(17) 2.726(5) yes . 55501
C(20) C(18) 2.382(5) yes . 55501
C(21) Cu(1) 2.965(4) yes . 55501
C(21) N(2) 3.120(6) yes . 55501
C(21) N(3) 3.503(6) yes . 55501
C(21) C(6) 3.454(6) yes . 55501
C(21) C(23) 2.377(7) yes . 55501
C(21) C(24) 2.719(6) yes . 55501
C(21) C(25) 2.321(5) yes . 55501
C(21) C(42) 3.575(5) yes . 55501
C(22) F(2) 3.386(4) yes . 55501
C(22) F(8) 3.258(6) yes . 65501
C(22) N(9) 2.410(5) yes . 55501
C(22) C(24) 2.385(5) yes . 55501
C(22) C(25) 2.743(5) yes . 55501
C(23) F(8) 3.068(5) yes . 65501
C(23) N(9) 2.793(6) yes . 55501
C(23) C(21) 2.377(7) yes . 55501
C(23) C(25) 2.402(6) yes . 55501
C(24) N(9) 2.402(6) yes . 55501
C(24) C(21) 2.719(6) yes . 55501
C(24) C(22) 2.385(5) yes . 55501
C(24) C(26) 2.478(6) yes . 55501
C(24) C(27) 3.071(5) yes . 55501
C(25) Cu(1) 3.021(4) yes . 55501
C(25) N(10) 2.414(5) yes . 55501
C(25) N(11) 3.534(5) yes . 55501
C(25) C(21) 2.321(5) yes . 55501
C(25) C(22) 2.743(5) yes . 55501
C(25) C(23) 2.402(6) yes . 55501
C(25) C(27) 2.601(5) yes . 55501
C(26) Cu(1) 3.209(4) yes . 55501
C(26) N(9) 2.425(4) yes . 55501
C(26) N(11) 2.134(5) yes . 55501
C(26) C(24) 2.478(6) yes . 55501
C(26) C(28) 2.205(5) yes . 55501
C(26) C(29) 3.464(6) yes . 55501
C(27) N(10) 2.269(6) yes . 55501
C(27) N(11) 2.195(6) yes . 55501
C(27) C(24) 3.071(5) yes . 55501
C(27) C(25) 2.601(5) yes . 55501
C(27) C(29) 3.564(6) yes . 55501
C(28) N(10) 2.267(5) yes . 55501
C(28) N(12) 2.840(6) yes . 55501
C(28) C(26) 2.205(5) yes . 55501
C(28) C(29) 2.499(6) yes . 55501
C(29) N(10) 2.392(5) yes . 55501
C(29) N(13) 2.708(5) yes . 55501
C(29) N(13) 3.399(5) yes . 66502
C(29) C(26) 3.464(6) yes . 55501
C(29) C(27) 3.564(6) yes . 55501
C(29) C(28) 2.499(6) yes . 55501
C(29) C(31) 2.331(6) yes . 55501
C(29) C(32) 2.244(5) yes . 55501
C(29) C(43) 3.587(7) yes . 65501
C(30) N(10) 2.767(5) yes . 55501
C(30) N(11) 2.410(5) yes . 55501
C(30) N(12) 2.402(4) yes . 55501
C(30) N(13) 2.402(5) yes . 55501
C(30) N(14) 2.406(5) yes . 55501
C(30) N(15) 2.765(5) yes . 55501
C(30) C(32) 2.664(5) yes . 55501
C(30) C(32) 3.464(6) yes . 66502
C(31) O(3) 3.288(5) yes . 66502
C(31) N(12) 2.722(5) yes . 55501
C(31) N(12) 3.420(6) yes . 66502
C(31) N(15) 2.386(5) yes . 55501
C(31) C(29) 2.331(6) yes . 55501
C(31) C(32) 2.246(5) yes . 55501
C(31) C(32) 3.297(6) yes . 66502
C(31) C(33) 2.498(6) yes . 55501
C(31) C(34) 3.568(6) yes . 55501
C(31) C(35) 3.463(5) yes . 55501
C(32) N(11) 3.517(5) yes . 55501
C(32) N(13) 3.464(5) yes . 66502
C(32) N(14) 3.513(5) yes . 55501
C(32) C(29) 2.244(5) yes . 55501
C(32) C(30) 2.664(5) yes . 55501
C(32) C(30) 3.464(6) yes . 66502
C(32) C(31) 2.246(5) yes . 55501
C(32) C(31) 3.297(6) yes . 66502
C(33) O(3) 3.480(7) yes . 66502
C(33) N(13) 2.855(5) yes . 55501
C(33) N(15) 2.269(5) yes . 55501
C(33) C(31) 2.498(6) yes . 55501
C(33) C(35) 2.207(5) yes . 55501
C(34) N(14) 2.207(6) yes . 55501
C(34) N(15) 2.290(5) yes . 55501
C(34) C(31) 3.568(6) yes . 55501
C(34) C(36) 2.598(5) yes . 55501
C(34) C(37) 3.054(5) yes . 55501
C(35) Cu(2) 3.208(4) yes . 55501
C(35) N(14) 2.136(5) yes . 55501
C(35) N(16) 2.420(4) yes . 55501
C(35) C(31) 3.463(5) yes . 55501
C(35) C(33) 2.207(5) yes . 55501
C(35) C(37) 2.476(6) yes . 55501
C(36) Cu(2) 3.008(4) yes . 55501
C(36) N(8) 3.544(6) yes . 55501
C(36) N(14) 3.531(5) yes . 55501
C(36) N(15) 2.423(5) yes . 55501
C(36) C(34) 2.598(5) yes . 55501
C(36) C(38) 2.398(6) yes . 55501
C(36) C(39) 2.749(5) yes . 55501
C(36) C(40) 2.314(5) yes . 55501
C(37) N(16) 2.402(6) yes . 55501
C(37) C(34) 3.054(5) yes . 55501
C(37) C(35) 2.476(6) yes . 55501
C(37) C(39) 2.382(5) yes . 55501
C(37) C(40) 2.710(6) yes . 55501
C(38) N(16) 2.785(6) yes . 55501
C(38) C(36) 2.398(6) yes . 55501
C(38) C(40) 2.374(6) yes . 55501
C(39) N(16) 2.408(5) yes . 55501
C(39) C(36) 2.749(5) yes . 55501
C(39) C(37) 2.382(5) yes . 55501
C(40) Cu(2) 2.932(4) yes . 55501
C(40) N(6) 3.467(6) yes . 55501
C(40) N(7) 3.101(6) yes . 55501
C(40) C(15) 3.306(6) yes . 55501
C(40) C(36) 2.314(5) yes . 55501
C(40) C(37) 2.710(6) yes . 55501
C(40) C(38) 2.374(6) yes . 55501
C(41) Cu(1) 3.026(5) yes . 55501
C(41) Cu(2) 3.001(4) yes . 55501
C(41) N(1) 3.186(5) yes . 55501
C(41) N(2) 3.590(5) yes . 55501
C(41) N(15) 3.385(4) yes . 55501
C(41) N(16) 3.228(5) yes . 55501
C(41) C(1) 3.577(5) yes . 55501
C(42) Cu(1) 3.004(4) yes . 55501
C(42) Cu(2) 3.034(5) yes . 55501
C(42) N(7) 3.359(5) yes . 55501
C(42) N(8) 3.200(5) yes . 55501
C(42) N(9) 3.114(5) yes . 55501
C(42) N(10) 3.582(5) yes . 55501
C(42) C(21) 3.575(5) yes . 55501
C(43) N(13) 3.574(6) yes . 66502

loop_
_geom_torsion_atom_site_label_1
_geom_torsion_atom_site_label_2
_geom_torsion_atom_site_label_3
_geom_torsion_atom_site_label_4
_geom_torsion
_geom_torsion_publ_flag
_geom_torsion_site_symmetry_1
_geom_torsion_site_symmetry_2
_geom_torsion_site_symmetry_3
_geom_torsion_site_symmetry_4
O(2) Cu(1) O(1) Cu(2) 0.53(7) yes . . . .
O(2) Cu(1) O(1) C(41) -175.7(3) yes . . . .
N(1) Cu(1) O(1) Cu(2) 169.37(8) yes . . . .
N(1) Cu(1) O(1) C(41) -6.8(2) yes . . . .
N(9) Cu(1) O(1) Cu(2) -49.5(3) yes . . . .
N(9) Cu(1) O(1) C(41) 134.3(3) yes . . . .
O(1) Cu(1) O(2) Cu(2) -0.52(7) yes . . . .
O(1) Cu(1) O(2) C(42) -170.2(2) yes . . . .
N(1) Cu(1) O(2) Cu(2) -53.4(4) yes . . . .
N(1) Cu(1) O(2) C(42) 136.9(3) yes . . . .
N(9) Cu(1) O(2) Cu(2) 168.01(8) yes . . . .
N(9) Cu(1) O(2) C(42) -1.7(2) yes . . . .
O(1) Cu(1) N(1) C(1) -80.7(3) yes . . . .
O(1) Cu(1) N(1) C(5) 103.5(3) yes . . . .
O(2) Cu(1) N(1) C(1) -30.0(7) yes . . . .
O(2) Cu(1) N(1) C(5) 154.1(3) yes . . . .
N(9) Cu(1) N(1) C(1) 108.7(3) yes . . . .
N(9) Cu(1) N(1) C(5) -67.2(3) yes . . . .
O(1) Cu(1) N(9) C(21) -38.6(5) yes . . . .
O(1) Cu(1) N(9) C(25) 136.3(3) yes . . . .
O(2) Cu(1) N(9) C(21) -86.5(3) yes . . . .
O(2) Cu(1) N(9) C(25) 88.4(3) yes . . . .
N(1) Cu(1) N(9) C(21) 102.7(3) yes . . . .
N(1) Cu(1) N(9) C(25) -82.4(3) yes . . . .
O(2) Cu(2) O(1) Cu(1) -0.53(7) yes . . . .
O(2) Cu(2) O(1) C(41) 175.8(2) yes . . . .
N(8) Cu(2) O(1) Cu(1) -44.9(4) yes . . . .
N(8) Cu(2) O(1) C(41) 131.4(4) yes . . . .
N(16) Cu(2) O(1) Cu(1) 169.17(8) yes . . . .
N(16) Cu(2) O(1) C(41) -14.5(2) yes . . . .
O(1) Cu(2) O(2) Cu(1) 0.52(7) yes . . . .
O(1) Cu(2) O(2) C(42) 170.0(3) yes . . . .
N(8) Cu(2) O(2) Cu(1) 171.20(8) yes . . . .
N(8) Cu(2) O(2) C(42) -19.3(2) yes . . . .
N(16) Cu(2) O(2) Cu(1) -56.8(4) yes . . . .
N(16) Cu(2) O(2) C(42) 112.7(4) yes . . . .
O(1) Cu(2) N(8) C(16) 139.4(3) yes . . . .
O(1) Cu(2) N(8) C(20) -40.8(6) yes . . . .
O(2) Cu(2) N(8) C(16) 96.8(3) yes . . . .
O(2) Cu(2) N(8) C(20) -83.4(3) yes . . . .
N(16) Cu(2) N(8) C(16) -74.2(3) yes . . . .
N(16) Cu(2) N(8) C(20) 105.6(3) yes . . . .
O(1) Cu(2) N(16) C(36) 95.4(3) yes . . . .
O(1) Cu(2) N(16) C(40) -92.0(3) yes . . . .
O(2) Cu(2) N(16) C(36) 150.5(3) yes . . . .
O(2) Cu(2) N(16) C(40) -36.8(6) yes . . . .
N(8) Cu(2) N(16) C(36) -77.2(3) yes . . . .
N(8) Cu(2) N(16) C(40) 95.5(3) yes . . . .
Cu(1) N(1) C(1) C(2) -173.6(4) yes . . . .
C(5) N(1) C(1) C(2) 2.5(6) yes . . . .
Cu(1) N(1) C(5) C(4) 171.0(4) yes . . . .
Cu(1) N(1) C(5) C(6) -11.1(6) yes . . . .
C(1) N(1) C(5) C(4) -4.8(6) yes . . . .
C(1) N(1) C(5) C(6) 173.1(4) yes . . . .
C(6) N(2) N(3) C(8) -0.9(5) yes . . . .
C(6) N(2) N(3) C(9) 179.2(4) yes . . . .
N(3) N(2) C(6) C(5) -177.5(4) yes . . . .
N(3) N(2) C(6) C(7) 0.4(5) yes . . . .
N(2) N(3) C(8) C(7) 1.0(5) yes . . . .
C(9) N(3) C(8) C(7) -179.1(4) yes . . . .
N(2) N(3) C(9) N(4) -172.8(4) yes . . . .
N(2) N(3) C(9) C(10) 6.3(6) yes . . . .
C(8) N(3) C(9) N(4) 7.3(7) yes . . . .
C(8) N(3) C(9) C(10) -173.5(4) yes . . . .
C(12) N(4) C(9) C(10) 1.0(7) yes . . . .
C(9) N(4) C(12) N(5) -0.8(7) yes . . . .
C(12) N(5) C(11) N(6) 179.8(4) yes . . . .
C(12) N(5) C(11) C(10) -0.7(7) yes . . . .
C(11) N(5) C(12) N(4) 0.7(7) yes . . . .
C(11) N(6) N(7) C(15) 177.5(4) yes . . . .
C(13) N(6) N(7) C(15) -0.5(5) yes . . . .
N(7) N(6) C(11) N(5) -170.2(4) yes . . . .
N(7) N(6) C(11) C(10) 10.4(6) yes . . . .
C(13) N(6) C(11) N(5) 7.5(7) yes . . . .
C(13) N(6) C(11) C(10) -172.0(4) yes . . . .
N(7) N(6) C(13) C(14) 0.6(5) yes . . . .
C(11) N(6) C(13) C(14) -177.1(4) yes . . . .
N(6) N(7) C(15) C(14) 0.1(5) yes . . . .
N(6) N(7) C(15) C(16) -178.5(4) yes . . . .
Cu(2) N(8) C(16) C(15) -3.6(6) yes . . . .
Cu(2) N(8) C(16) C(17) 178.2(4) yes . . . .
C(20) N(8) C(16) C(15) 176.6(4) yes . . . .
C(20) N(8) C(16) C(17) -1.6(6) yes . . . .
Cu(2) N(8) C(20) C(19) -177.9(4) yes . . . .
C(16) N(8) C(20) C(19) 1.9(6) yes . . . .
Cu(1) N(9) C(21) C(22) 176.6(3) yes . . . .
C(25) N(9) C(21) C(22) 1.3(5) yes . . . .
Cu(1) N(9) C(25) C(24) -176.0(3) yes . . . .
Cu(1) N(9) C(25) C(26) 2.8(5) yes . . . .
C(21) N(9) C(25) C(24) -1.0(5) yes . . . .
C(21) N(9) C(25) C(26) 177.8(3) yes . . . .
C(26) N(10) N(11) C(28) -0.5(4) yes . . . .
C(26) N(10) N(11) C(29) 173.0(3) yes . . . .
N(11) N(10) C(26) C(25) -177.7(3) yes . . . .
N(11) N(10) C(26) C(27) 0.3(4) yes . . . .
N(10) N(11) C(28) C(27) 0.4(5) yes . . . .
C(29) N(11) C(28) C(27) -172.3(4) yes . . . .
N(10) N(11) C(29) N(12) 177.6(3) yes . . . .
N(10) N(11) C(29) C(30) -3.7(5) yes . . . .
C(28) N(11) C(29) N(12) -10.2(6) yes . . . .
C(28) N(11) C(29) C(30) 168.6(4) yes . . . .
C(32) N(12) C(29) N(11) 178.7(3) yes . . . .
C(32) N(12) C(29) C(30) -0.0(6) yes . . . .
C(29) N(12) C(32) N(13) 1.0(6) yes . . . .
C(32) N(13) C(31) C(30) 0.7(6) yes . . . .
C(31) N(13) C(32) N(12) -1.3(6) yes . . . .
C(31) N(14) N(15) C(35) 177.2(3) yes . . . .
C(33) N(14) N(15) C(35) -0.9(4) yes . . . .
N(15) N(14) C(31) N(13) -179.0(3) yes . . . .
N(15) N(14) C(31) C(30) 0.3(6) yes . . . .
C(33) N(14) C(31) N(13) -1.2(6) yes . . . .
C(33) N(14) C(31) C(30) 178.1(4) yes . . . .
N(15) N(14) C(33) C(34) 0.4(5) yes . . . .
C(31) N(14) C(33) C(34) -177.5(4) yes . . . .
N(14) N(15) C(35) C(34) 1.0(4) yes . . . .
N(14) N(15) C(35) C(36) -177.8(3) yes . . . .
Cu(2) N(16) C(36) C(35) -10.0(5) yes . . . .
Cu(2) N(16) C(36) C(37) 171.7(3) yes . . . .
C(40) N(16) C(36) C(35) 177.2(3) yes . . . .
C(40) N(16) C(36) C(37) -1.0(5) yes . . . .
Cu(2) N(16) C(40) C(39) -171.4(3) yes . . . .
C(36) N(16) C(40) C(39) 1.7(5) yes . . . .
N(1) C(1) C(2) C(3) 1.9(7) yes . . . .
C(1) C(2) C(3) C(4) -4.1(7) yes . . . .
C(2) C(3) C(4) C(5) 1.9(7) yes . . . .
C(3) C(4) C(5) N(1) 2.7(7) yes . . . .
C(3) C(4) C(5) C(6) -175.2(4) yes . . . .
N(1) C(5) C(6) N(2) -15.9(6) yes . . . .
N(1) C(5) C(6) C(7) 166.6(5) yes . . . .
C(4) C(5) C(6) N(2) 162.0(4) yes . . . .
C(4) C(5) C(6) C(7) -15.4(8) yes . . . .
N(2) C(6) C(7) C(8) 0.2(6) yes . . . .
C(5) C(6) C(7) C(8) 177.8(5) yes . . . .
C(6) C(7) C(8) N(3) -0.7(5) yes . . . .
N(4) C(9) C(10) C(11) -1.0(7) yes . . . .
C(9) C(10) C(11) N(5) 0.9(7) yes . . . .
C(9) C(10) C(11) N(6) -179.7(4) yes . . . .
N(6) C(13) C(14) C(15) -0.5(5) yes . . . .
C(13) C(14) C(15) N(7) 0.3(6) yes . . . .
C(13) C(14) C(15) C(16) 178.7(5) yes . . . .
N(7) C(15) C(16) N(8) -23.1(6) yes . . . .
N(7) C(15) C(16) C(17) 155.1(5) yes . . . .
C(14) C(15) C(16) N(8) 158.5(4) yes . . . .
C(14) C(15) C(16) C(17) -23.3(7) yes . . . .
N(8) C(16) C(17) C(18) 0.3(7) yes . . . .
C(15) C(16) C(17) C(18) -177.8(4) yes . . . .
C(16) C(17) C(18) C(19) 0.7(7) yes . . . .
C(17) C(18) C(19) C(20) -0.5(7) yes . . . .
C(18) C(19) C(20) N(8) -0.9(7) yes . . . .
N(9) C(21) C(22) C(23) -1.0(6) yes . . . .
C(21) C(22) C(23) C(24) 0.3(6) yes . . . .
C(22) C(23) C(24) C(25) -0.0(6) yes . . . .
C(23) C(24) C(25) N(9) 0.4(6) yes . . . .
C(23) C(24) C(25) C(26) -178.4(4) yes . . . .
N(9) C(25) C(26) N(10) -14.0(5) yes . . . .
N(9) C(25) C(26) C(27) 168.4(4) yes . . . .
C(24) C(25) C(26) N(10) 164.8(4) yes . . . .
C(24) C(25) C(26) C(27) -12.8(6) yes . . . .
N(10) C(26) C(27) C(28) -0.1(5) yes . . . .
C(25) C(26) C(27) C(28) 177.7(4) yes . . . .
C(26) C(27) C(28) N(11) -0.2(5) yes . . . .
N(11) C(29) C(30) C(31) -179.1(4) yes . . . .
N(12) C(29) C(30) C(31) -0.4(6) yes . . . .
C(29) C(30) C(31) N(13) 0.1(6) yes . . . .
C(29) C(30) C(31) N(14) -179.2(4) yes . . . .
N(14) C(33) C(34) C(35) 0.2(5) yes . . . .
C(33) C(34) C(35) N(15) -0.8(5) yes . . . .
C(33) C(34) C(35) C(36) 177.8(4) yes . . . .
N(15) C(35) C(36) N(16) -6.6(6) yes . . . .
N(15) C(35) C(36) C(37) 171.7(4) yes . . . .
C(34) C(35) C(36) N(16) 174.8(4) yes . . . .
C(34) C(35) C(36) C(37) -6.9(6) yes . . . .
N(16) C(36) C(37) C(38) -0.8(6) yes . . . .
C(35) C(36) C(37) C(38) -179.0(4) yes . . . .
C(36) C(37) C(38) C(39) 2.0(6) yes . . . .
C(37) C(38) C(39) C(40) -1.4(6) yes . . . .
C(38) C(39) C(40) N(16) -0.4(6) yes . . . .
